data_4343628
loop_
_publ_author_name
'Read, Cory Michael'
'Morrison, Gregory'
'Yeon, Jeongho'
'Smith, Mark D.'
'Zur Loye, Hans-Conrad'

_publ_section_title
;
 A2MnU3O11 (A = K, Rb) and Li3.2Mn1.8U6O22: Three New Alkali-Metal
 Manganese Uranium(VI) Oxides Related to Natrotantite.
;
_journal_issue 14
_journal_name_full 'Inorganic chemistry'
_journal_page_first 6993
_journal_page_last 6999
_journal_paper_doi 10.1021/acs.inorgchem.5b01004
_journal_volume 54
_journal_year 2015
_chemical_formula_sum 'Mn O11 Rb2 U3'
_chemical_formula_weight 1115.97
_chemical_name_systematic
;

 ?

;
_space_group_IT_number 167
_symmetry_cell_setting trigonal
_symmetry_space_group_name_Hall '-R 3 2"c'
_symmetry_space_group_name_H-M 'R -3 c :H'
_atom_sites_solution_primary direct
_atom_sites_solution_secondary difmap
_audit_creation_method SHELXL-97
_cell_angle_alpha 90.00
_cell_angle_beta 90.00
_cell_angle_gamma 120.00
_cell_formula_units_Z 6
_cell_length_a 6.8407(2)
_cell_length_b 6.8407(2)
_cell_length_c 37.5520(17)
_cell_measurement_reflns_used 5129
_cell_measurement_temperature 296(2)
_cell_measurement_theta_max 37.676
_cell_measurement_theta_min 3.0255
_cell_volume 1521.83(9)
_computing_cell_refinement 'SAINT-Plus Version 6.45 (Bruker, 2001)'
_computing_data_collection 'SMART Version 5.625 (Bruker, 2001)'
_computing_data_reduction 'SAINT-Plus Version 6.45 (Bruker, 2001)'
_computing_molecular_graphics various
_computing_publication_material 'SHELXTL Version 6.14 (Bruker, 2000)'
_computing_structure_refinement 'SHELXL-97 (Sheldrick, 1997)'
_computing_structure_solution 'SHELXS-97 (Sheldrick, 1990)'
_diffrn_ambient_temperature 296(2)
_diffrn_measured_fraction_theta_full 1.000
_diffrn_measured_fraction_theta_max 1.000
_diffrn_measurement_device_type 'Bruker SMART APEX CCD diffractometer'
_diffrn_measurement_method 'omega and phi scans'
_diffrn_radiation_monochromator graphite
_diffrn_radiation_source 'fine-focus sealed tube'
_diffrn_radiation_type MoK\a
_diffrn_radiation_wavelength 0.71073
_diffrn_reflns_av_R_equivalents 0.0508
_diffrn_reflns_av_sigmaI/netI 0.0227
_diffrn_reflns_limit_h_max 11
_diffrn_reflns_limit_h_min -11
_diffrn_reflns_limit_k_max 11
_diffrn_reflns_limit_k_min -11
_diffrn_reflns_limit_l_max 55
_diffrn_reflns_limit_l_min -64
_diffrn_reflns_number 13686
_diffrn_reflns_theta_full 37.78
_diffrn_reflns_theta_max 37.78
_diffrn_reflns_theta_min 3.25
_exptl_absorpt_coefficient_mu 58.539
_exptl_absorpt_correction_T_max 1.0000
_exptl_absorpt_correction_T_min 0.3182
_exptl_absorpt_correction_type multi-scan
_exptl_absorpt_process_details 'SADABS Version 2.05 (Bruker, 2001)'
_exptl_crystal_colour 'dark red'
_exptl_crystal_density_diffrn 7.306
_exptl_crystal_density_method 'not measured'
_exptl_crystal_description 'hexagonal plate'
_exptl_crystal_F_000 2778
_exptl_crystal_size_max 0.08
_exptl_crystal_size_mid 0.06
_exptl_crystal_size_min 0.04
_refine_diff_density_max 2.406
_refine_diff_density_min -3.556
_refine_diff_density_rms 0.403
_refine_ls_extinction_coef 0.000059(11)
_refine_ls_extinction_expression Fc^*^=kFc[1+0.001xFc^2^\l^3^/sin(2\q)]^-1/4^
_refine_ls_extinction_method SHELXL
_refine_ls_goodness_of_fit_ref 1.181
_refine_ls_matrix_type full
_refine_ls_number_parameters 29
_refine_ls_number_reflns 923
_refine_ls_number_restraints 0
_refine_ls_restrained_S_all 1.181
_refine_ls_R_factor_all 0.0252
_refine_ls_R_factor_gt 0.0227
_refine_ls_shift/su_max 0.000
_refine_ls_shift/su_mean 0.000
_refine_ls_structure_factor_coef Fsqd
_refine_ls_weighting_details 'calc w=1/[\s^2^(Fo^2^)+(0.0177P)^2^+35.7745P] where P=(Fo^2^+2Fc^2^)/3'
_refine_ls_weighting_scheme calc
_refine_ls_wR_factor_gt 0.0481
_refine_ls_wR_factor_ref 0.0488
_reflns_number_gt 874
_reflns_number_total 923
_reflns_threshold_expression >2sigma(I)
_cod_data_source_file ic5b01004_si_004.cif
_cod_data_source_block c1121cbs
_cod_depositor_comments
;
The following automatic conversions were performed:

'_symmetry_cell_setting' value 'Trigonal' changed to 'trigonal'
according to
/usr/data/users/saulius/crontab/automatic-downloads/rss-feeds/ACS/lib/dictionaries/cif_core.dic
dictionary named 'cif_core.dic' version 2.4.2 from 2011-04-26.

Automatic conversion script
Id: cif_fix_values 3271 2015-04-21 07:52:19Z andrius 

 Adding full bibliography for 4343627--4343629.cif.
;
_cod_original_cell_volume 1521.82(9)
_cod_original_sg_symbol_H-M 'R -3 c'
_cod_database_code 4343628

loop_
_symmetry_equiv_pos_as_xyz
'x, y, z'
'-y, x-y, z'
'-x+y, -x, z'
'x-y, -y, -z+1/2'
'-x, -x+y, -z+1/2'
'y, x, -z+1/2'
'x+2/3, y+1/3, z+1/3'
'-y+2/3, x-y+1/3, z+1/3'
'-x+y+2/3, -x+1/3, z+1/3'
'x-y+2/3, -y+1/3, -z+5/6'
'-x+2/3, -x+y+1/3, -z+5/6'
'y+2/3, x+1/3, -z+5/6'
'x+1/3, y+2/3, z+2/3'
'-y+1/3, x-y+2/3, z+2/3'
'-x+y+1/3, -x+2/3, z+2/3'
'x-y+1/3, -y+2/3, -z+7/6'
'-x+1/3, -x+y+2/3, -z+7/6'
'y+1/3, x+2/3, -z+7/6'
'-x, -y, -z'
'y, -x+y, -z'
'x-y, x, -z'
'-x+y, y, z-1/2'
'x, x-y, z-1/2'
'-y, -x, z-1/2'
'-x+2/3, -y+1/3, -z+1/3'
'y+2/3, -x+y+1/3, -z+1/3'
'x-y+2/3, x+1/3, -z+1/3'
'-x+y+2/3, y+1/3, z-1/6'
'x+2/3, x-y+1/3, z-1/6'
'-y+2/3, -x+1/3, z-1/6'
'-x+1/3, -y+2/3, -z+2/3'
'y+1/3, -x+y+2/3, -z+2/3'
'x-y+1/3, x+2/3, -z+2/3'
'-x+y+1/3, y+2/3, z+1/6'
'x+1/3, x-y+2/3, z+1/6'
'-y+1/3, -x+2/3, z+1/6'

loop_
_atom_site_label
_atom_site_type_symbol
_atom_site_fract_x
_atom_site_fract_y
_atom_site_fract_z
_atom_site_U_iso_or_equiv
_atom_site_adp_type
_atom_site_occupancy
_atom_site_symmetry_multiplicity
_atom_site_calc_flag
_atom_site_refinement_flags
U1 U 0.36813(3) 0.0000 0.2500 0.00662(7) Uani 1 2 d S
Mn1 Mn 0.0000 0.0000 0.0000 0.0099(3) Uani 1 6 d S
Rb1 Rb 0.0000 0.0000 0.173183(19) 0.01366(14) Uani 1 3 d S
O1 O 0.2501(6) 0.2744(6) 0.03374(9) 0.0117(5) Uani 1 1 d .
O2 O 0.7462(7) 0.0000 0.2500 0.0116(7) Uani 1 2 d S
O3 O 0.0000 0.0000 0.09522(14) 0.0083(8) Uani 1 3 d S

loop_
_atom_site_aniso_label
_atom_site_aniso_U_11
_atom_site_aniso_U_22
_atom_site_aniso_U_33
_atom_site_aniso_U_23
_atom_site_aniso_U_13
_atom_site_aniso_U_12
U1 0.00763(8) 0.00656(9) 0.00531(9) -0.00011(6) -0.00006(3) 0.00328(5)
Mn1 0.0110(4) 0.0110(4) 0.0077(6) 0.000 0.000 0.0055(2)
Rb1 0.01482(19) 0.01482(19) 0.0113(3) 0.000 0.000 0.00741(10)
O1 0.0130(14) 0.0122(13) 0.0089(12) -0.0002(10) -0.0008(10) 0.0055(11)
O2 0.0102(13) 0.0072(16) 0.016(2) 0.0014(15) 0.0007(7) 0.0036(8)
O3 0.0083(12) 0.0083(12) 0.0083(19) 0.000 0.000 0.0041(6)

loop_
_atom_type_symbol
_atom_type_description
_atom_type_scat_dispersion_real
_atom_type_scat_dispersion_imag
_atom_type_scat_source
O O 0.0106 0.0060 'International Tables Vol C Tables 4.2.6.8 and 6.1.1.4'
Mn Mn 0.3368 0.7283 'International Tables Vol C Tables 4.2.6.8 and 6.1.1.4'
Rb Rb -0.9393 2.9676 'International Tables Vol C Tables 4.2.6.8 and 6.1.1.4'
U U -9.6767 9.6646 'International Tables Vol C Tables 4.2.6.8 and 6.1.1.4'

loop_
_geom_angle_atom_site_label_1
_geom_angle_atom_site_label_2
_geom_angle_atom_site_label_3
_geom_angle
_geom_angle_site_symmetry_1
_geom_angle_site_symmetry_3
O1 U1 O1 172.2(2) 25 34_545
O1 U1 O3 90.34(17) 25 25
O1 U1 O3 86.48(16) 34_545 25
O1 U1 O3 86.48(16) 25 34_545
O1 U1 O3 90.34(17) 34_545 34_545
O3 U1 O3 131.97(3) 25 34_545
O1 U1 O2 100.03(11) 25 2_545
O1 U1 O2 85.79(10) 34_545 2_545
O3 U1 O2 154.28(12) 25 2_545
O3 U1 O2 72.58(12) 34_545 2_545
O1 U1 O2 85.79(10) 25 3_665
O1 U1 O2 100.03(11) 34_545 3_665
O3 U1 O2 72.58(12) 25 3_665
O3 U1 O2 154.28(12) 34_545 3_665
O2 U1 O2 84.7(2) 2_545 3_665
O1 U1 O2 86.09(10) 25 .
O1 U1 O2 86.09(10) 34_545 .
O3 U1 O2 65.985(13) 25 .
O3 U1 O2 65.984(13) 34_545 .
O2 U1 O2 137.65(12) 2_545 .
O2 U1 O2 137.65(12) 3_665 .
O1 U1 U1 80.67(11) 25 2_655
O1 U1 U1 92.93(10) 34_545 2_655
O3 U1 U1 31.98(4) 25 2_655
O3 U1 U1 100.672(11) 34_545 2_655
O2 U1 U1 173.10(12) 2_545 2_655
O2 U1 U1 102.21(12) 3_665 2_655
O2 U1 U1 35.449(5) . 2_655
O1 U1 U1 92.93(10) 25 3_655
O1 U1 U1 80.67(11) 34_545 3_655
O3 U1 U1 100.673(11) 25 3_655
O3 U1 U1 31.97(4) 34_545 3_655
O2 U1 U1 102.21(12) 2_545 3_655
O2 U1 U1 173.10(12) 3_665 3_655
O2 U1 U1 35.449(5) . 3_655
U1 U1 U1 70.898(10) 2_655 3_655
O1 U1 U1 100.92(11) 25 2_545
O1 U1 U1 79.83(10) 34_545 2_545
O3 U1 U1 157.76(7) 25 2_545
O3 U1 U1 31.98(4) 34_545 2_545
O2 U1 U1 42.21(12) 2_545 2_545
O2 U1 U1 126.90(12) 3_665 2_545
O2 U1 U1 95.449(5) . 2_545
U1 U1 U1 130.898(10) 2_655 2_545
U1 U1 U1 60.0 3_655 2_545
O1 U1 U1 79.83(10) 25 3_665
O1 U1 U1 100.92(10) 34_545 3_665
O3 U1 U1 31.97(4) 25 3_665
O3 U1 U1 157.76(7) 34_545 3_665
O2 U1 U1 126.90(12) 2_545 3_665
O2 U1 U1 42.21(12) 3_665 3_665
O2 U1 U1 95.449(5) . 3_665
U1 U1 U1 60.0 2_655 3_665
U1 U1 U1 130.898(10) 3_655 3_665
U1 U1 U1 169.102(10) 2_545 3_665
O1 U1 Rb1 141.58(10) 25 .
O1 U1 Rb1 46.06(10) 34_545 .
O3 U1 Rb1 96.66(10) 25 .
O3 U1 Rb1 114.79(10) 34_545 .
O2 U1 Rb1 60.92(6) 2_545 .
O2 U1 Rb1 60.92(6) 3_665 .
O2 U1 Rb1 131.121(8) . .
U1 U1 Rb1 122.395(5) 2_655 .
U1 U1 Rb1 122.395(5) 3_655 .
U1 U1 Rb1 86.419(4) 2_545 .
U1 U1 Rb1 86.419(3) 3_665 .
O1 Mn1 O1 180.0 . 19
O1 Mn1 O1 89.83(12) . 21
O1 Mn1 O1 90.17(12) 19 21
O1 Mn1 O1 90.17(12) . 3
O1 Mn1 O1 89.83(12) 19 3
O1 Mn1 O1 180.00(18) 21 3
O1 Mn1 O1 89.83(12) . 20
O1 Mn1 O1 90.17(12) 19 20
O1 Mn1 O1 90.17(12) 21 20
O1 Mn1 O1 89.83(12) 3 20
O1 Mn1 O1 90.17(12) . 2
O1 Mn1 O1 89.83(12) 19 2
O1 Mn1 O1 89.83(12) 21 2
O1 Mn1 O1 90.17(12) 3 2
O1 Mn1 O1 180.0(3) 20 2
O1 Mn1 Rb1 135.04(9) . 16_444
O1 Mn1 Rb1 44.96(9) 19 16_444
O1 Mn1 Rb1 84.22(8) 21 16_444
O1 Mn1 Rb1 95.78(8) 3 16_444
O1 Mn1 Rb1 134.55(9) 20 16_444
O1 Mn1 Rb1 45.45(9) 2 16_444
O1 Mn1 Rb1 44.96(9) . 28
O1 Mn1 Rb1 135.04(9) 19 28
O1 Mn1 Rb1 95.78(8) 21 28
O1 Mn1 Rb1 84.22(8) 3 28
O1 Mn1 Rb1 45.45(9) 20 28
O1 Mn1 Rb1 134.55(9) 2 28
Rb1 Mn1 Rb1 180.00(2) 16_444 28
O1 Mn1 Rb1 45.45(9) . 16_554
O1 Mn1 Rb1 134.55(9) 19 16_554
O1 Mn1 Rb1 44.97(9) 21 16_554
O1 Mn1 Rb1 135.03(9) 3 16_554
O1 Mn1 Rb1 84.22(8) 20 16_554
O1 Mn1 Rb1 95.78(8) 2 16_554
Rb1 Mn1 Rb1 119.622(2) 16_444 16_554
Rb1 Mn1 Rb1 60.378(2) 28 16_554
O1 Mn1 Rb1 134.55(9) . 28_445
O1 Mn1 Rb1 45.45(9) 19 28_445
O1 Mn1 Rb1 135.03(9) 21 28_445
O1 Mn1 Rb1 44.97(9) 3 28_445
O1 Mn1 Rb1 95.78(8) 20 28_445
O1 Mn1 Rb1 84.22(8) 2 28_445
Rb1 Mn1 Rb1 60.378(2) 16_444 28_445
Rb1 Mn1 Rb1 119.622(2) 28 28_445
Rb1 Mn1 Rb1 180.00(2) 16_554 28_445
O1 Mn1 Rb1 95.78(8) . 16_544
O1 Mn1 Rb1 84.22(8) 19 16_544
O1 Mn1 Rb1 134.55(9) 21 16_544
O1 Mn1 Rb1 45.45(9) 3 16_544
O1 Mn1 Rb1 44.96(9) 20 16_544
O1 Mn1 Rb1 135.04(9) 2 16_544
Rb1 Mn1 Rb1 119.621(2) 16_444 16_544
Rb1 Mn1 Rb1 60.379(2) 28 16_544
Rb1 Mn1 Rb1 119.621(2) 16_554 16_544
Rb1 Mn1 Rb1 60.379(2) 28_445 16_544
O1 Mn1 Rb1 84.22(8) . 28_455
O1 Mn1 Rb1 95.78(8) 19 28_455
O1 Mn1 Rb1 45.45(9) 21 28_455
O1 Mn1 Rb1 134.55(9) 3 28_455
O1 Mn1 Rb1 135.04(9) 20 28_455
O1 Mn1 Rb1 44.96(9) 2 28_455
Rb1 Mn1 Rb1 60.379(2) 16_444 28_455
Rb1 Mn1 Rb1 119.621(2) 28 28_455
Rb1 Mn1 Rb1 60.379(2) 16_554 28_455
Rb1 Mn1 Rb1 119.621(2) 28_445 28_455
Rb1 Mn1 Rb1 180.00(2) 16_544 28_455
O1 Rb1 O1 107.96(7) 36 35_445
O1 Rb1 O1 107.96(7) 36 34_545
O1 Rb1 O1 107.95(7) 35_445 34_545
O1 Rb1 O1 92.17(9) 36 18_444
O1 Rb1 O1 65.61(13) 35_445 18_444
O1 Rb1 O1 159.82(10) 34_545 18_444
O1 Rb1 O1 65.61(13) 36 16_554
O1 Rb1 O1 159.82(10) 35_445 16_554
O1 Rb1 O1 92.17(10) 34_545 16_554
O1 Rb1 O1 94.94(9) 18_444 16_554
O1 Rb1 O1 159.82(10) 36 17_544
O1 Rb1 O1 92.17(10) 35_445 17_544
O1 Rb1 O1 65.61(13) 34_545 17_544
O1 Rb1 O1 94.93(9) 18_444 17_544
O1 Rb1 O1 94.93(9) 16_554 17_544
O1 Rb1 O3 110.95(7) 36 .
O1 Rb1 O3 110.95(7) 35_445 .
O1 Rb1 O3 110.95(7) 34_545 .
O1 Rb1 O3 58.31(7) 18_444 .
O1 Rb1 O3 58.31(7) 16_554 .
O1 Rb1 O3 58.31(7) 17_544 .
O1 Rb1 O2 53.16(7) 36 3_665
O1 Rb1 O2 99.86(10) 35_445 3_665
O1 Rb1 O2 60.62(7) 34_545 3_665
O1 Rb1 O2 137.86(7) 18_444 3_665
O1 Rb1 O2 91.16(10) 16_554 3_665
O1 Rb1 O2 126.05(7) 17_544 3_665
O3 Rb1 O2 148.95(7) . 3_665
O1 Rb1 O2 99.86(10) 36 2_545
O1 Rb1 O2 60.62(7) 35_445 2_545
O1 Rb1 O2 53.16(7) 34_545 2_545
O1 Rb1 O2 126.05(7) 18_444 2_545
O1 Rb1 O2 137.86(7) 16_554 2_545
O1 Rb1 O2 91.16(10) 17_544 2_545
O3 Rb1 O2 148.95(7) . 2_545
O2 Rb1 O2 53.06(12) 3_665 2_545
O1 Rb1 O2 60.62(7) 36 1_455
O1 Rb1 O2 53.16(7) 35_445 1_455
O1 Rb1 O2 99.86(10) 34_545 1_455
O1 Rb1 O2 91.16(10) 18_444 1_455
O1 Rb1 O2 126.05(7) 16_554 1_455
O1 Rb1 O2 137.86(7) 17_544 1_455
O3 Rb1 O2 148.95(7) . 1_455
O2 Rb1 O2 53.06(12) 3_665 1_455
O2 Rb1 O2 53.06(12) 2_545 1_455
O1 Rb1 U1 28.57(7) 36 2
O1 Rb1 U1 88.03(7) 35_445 2
O1 Rb1 U1 96.01(7) 34_545 2
O1 Rb1 U1 102.66(7) 18_444 2
O1 Rb1 U1 91.38(7) 16_554 2
O1 Rb1 U1 160.72(7) 17_544 2
O3 Rb1 U1 138.879(8) . 2
O2 Rb1 U1 35.413(14) 3_665 2
O2 Rb1 U1 72.17(7) 2_545 2
O2 Rb1 U1 35.413(15) 1_455 2
O1 Rb1 U1 96.01(7) 36 3
O1 Rb1 U1 28.57(7) 35_445 3
O1 Rb1 U1 88.03(7) 34_545 3
O1 Rb1 U1 91.38(7) 18_444 3
O1 Rb1 U1 160.72(7) 16_554 3
O1 Rb1 U1 102.66(7) 17_544 3
O3 Rb1 U1 138.879(8) . 3
O2 Rb1 U1 72.17(7) 3_665 3
O2 Rb1 U1 35.413(15) 2_545 3
O2 Rb1 U1 35.413(15) 1_455 3
U1 Rb1 U1 69.437(12) 2 3
U1 O1 Mn1 136.40(18) 25 .
U1 O1 Rb1 105.37(14) 25 28
Mn1 O1 Rb1 102.08(12) . 28
U1 O1 Rb1 112.64(14) 25 16_554
Mn1 O1 Rb1 101.52(12) . 16_554
Rb1 O1 Rb1 87.83(9) 28 16_554
U1 O2 U1 155.3(2) 2_655 3_655
U1 O2 U1 102.35(12) 2_655 .
U1 O2 U1 102.35(12) 3_655 .
U1 O2 Rb1 83.67(7) 2_655 4_655
U1 O2 Rb1 83.67(7) 3_655 4_655
U1 O2 Rb1 121.05(7) . 4_655
U1 O2 Rb1 83.67(7) 2_655 1_655
U1 O2 Rb1 83.67(7) 3_655 1_655
U1 O2 Rb1 121.05(7) . 1_655
Rb1 O2 Rb1 117.91(14) 4_655 1_655
U1 O3 U1 116.05(9) 27_445 25
U1 O3 U1 116.05(9) 27_445 26_455
U1 O3 U1 116.05(9) 25 26_455
U1 O3 Rb1 101.62(13) 27_445 .
U1 O3 Rb1 101.62(13) 25 .
U1 O3 Rb1 101.62(13) 26_455 .

loop_
_geom_bond_atom_site_label_1
_geom_bond_atom_site_label_2
_geom_bond_distance
_geom_bond_site_symmetry_2
U1 O1 1.899(3) 25
U1 O1 1.899(3) 34_545
U1 O3 2.2164(11) 25
U1 O3 2.2164(10) 34_545
U1 O2 2.232(5) 2_545
U1 O2 2.232(5) 3_665
U1 O2 2.586(5) .
U1 U1 3.76030(18) 2_655
U1 U1 3.76030(19) 3_655
U1 U1 3.76031(19) 2_545
U1 U1 3.76031(18) 3_665
U1 Rb1 3.8292(6) .
Mn1 O1 2.201(3) .
Mn1 O1 2.201(3) 19
Mn1 O1 2.201(3) 21
Mn1 O1 2.201(3) 3
Mn1 O1 2.201(3) 20
Mn1 O1 2.201(3) 2
Mn1 Rb1 3.95704(12) 16_444
Mn1 Rb1 3.95704(12) 28
Mn1 Rb1 3.95704(12) 16_554
Mn1 Rb1 3.95704(12) 28_445
Mn1 Rb1 3.95708(12) 16_544
Mn1 Rb1 3.95708(12) 28_455
Rb1 O1 2.860(3) 36
Rb1 O1 2.860(3) 35_445
Rb1 O1 2.860(3) 34_545
Rb1 O1 2.878(3) 18_444
Rb1 O1 2.878(3) 16_554
Rb1 O1 2.878(3) 17_544
Rb1 O3 2.928(5) .
Rb1 O2 3.367(3) 3_665
Rb1 O2 3.367(3) 2_545
Rb1 O2 3.367(3) 1_455
Rb1 U1 3.8292(6) 2
Rb1 U1 3.8292(6) 3
O1 U1 1.899(3) 25
O1 Rb1 2.860(3) 28
O1 Rb1 2.878(3) 16_554
O2 U1 2.2325(10) 2_655
O2 U1 2.2325(10) 3_655
O2 Rb1 3.367(3) 4_655
O2 Rb1 3.367(3) 1_655
O3 U1 2.2164(10) 27_445
O3 U1 2.2164(10) 25
O3 U1 2.2164(10) 26_455
